data_7112725
loop_
_publ_author_name
'Rajesh, Stephen Michael'
'Perumal, Subbu'
'Men\'endez, J. Carlos'
'Yogeeswari, Perumal'
'Sriram, Dharmarajan'

_publ_section_title
;
 Antimycobacterial activity of spirooxindolo-pyrrolidine, pyrrolizine and
 pyrrolothiazole hybrids obtained by a three-component regio- and
 stereoselective 1,3-dipolar cycloaddition
;
_journal_issue 7
_journal_name_full MedChemComm
_journal_page_first 626
_journal_paper_doi 10.1039/c0md00239a
_journal_volume 2
_journal_year 2011
_chemical_formula_moiety 'C24 H21 N3 O4 '
_chemical_formula_sum 'C24 H21 N3 O4'
_chemical_formula_weight 415.44
_chemical_name_systematic
;
?
;
_space_group_IT_number 15
_symmetry_cell_setting monoclinic
_symmetry_space_group_name_Hall '-I 2ya'
_symmetry_space_group_name_H-M 'I 1 2/a 1'
_atom_sites_solution_hydrogens geom
_atom_sites_solution_primary direct
_atom_sites_solution_secondary difmap
_audit_creation_method SHELXL-97
_cell_angle_alpha 90.00
_cell_angle_beta 108.65(4)
_cell_angle_gamma 90.00
_cell_formula_units_Z 8
_cell_length_a 17.888(4)
_cell_length_b 11.260(3)
_cell_length_c 21.426(2)
_cell_measurement_reflns_used 25
_cell_measurement_temperature 293(2)
_cell_measurement_theta_max 25
_cell_measurement_theta_min 2
_cell_volume 4089.0(18)
_computing_cell_refinement 'CAD4 Express (Enraf Nonius, (1994)'
_computing_data_collection 'CAD4 Express (Enraf Nonius, (1994)'
_computing_data_reduction 'XCAD4 (Harms & Wocadlo, 1996)'
_computing_molecular_graphics 'PLATON (Spek, 2009)'
_computing_publication_material SHELXL-97
_computing_structure_refinement 'SHELXL-97 (Sheldrick, 2008)'
_computing_structure_solution 'SHELXS-97 (Sheldrick, 2008)'
_diffrn_ambient_temperature 293(2)
_diffrn_measured_fraction_theta_full 0.975
_diffrn_measured_fraction_theta_max 0.975
_diffrn_measurement_device_type MACH3-Nonius
_diffrn_measurement_method \w-2\q
_diffrn_radiation_monochromator graphite
_diffrn_radiation_source 'fine-focus sealed tube'
_diffrn_radiation_type MoK\a
_diffrn_radiation_wavelength 0.71073
_diffrn_reflns_av_R_equivalents 0.4799
_diffrn_reflns_av_sigmaI/netI 0.3176
_diffrn_reflns_limit_h_max 21
_diffrn_reflns_limit_h_min -21
_diffrn_reflns_limit_k_max 1
_diffrn_reflns_limit_k_min -12
_diffrn_reflns_limit_l_max 25
_diffrn_reflns_limit_l_min -25
_diffrn_reflns_number 9624
_diffrn_reflns_theta_full 24.97
_diffrn_reflns_theta_max 24.97
_diffrn_reflns_theta_min 2.01
_diffrn_standards_decay_% 0
_diffrn_standards_interval_time 60
_diffrn_standards_number 3
_exptl_absorpt_coefficient_mu 0.094
_exptl_absorpt_correction_T_max 0.9800
_exptl_absorpt_correction_T_min 0.9760
_exptl_absorpt_correction_type psi-scan
_exptl_absorpt_process_details '(North et al., 1968)'
_exptl_crystal_colour colourless
_exptl_crystal_density_diffrn 1.350
_exptl_crystal_density_method 'not measured'
_exptl_crystal_description block
_exptl_crystal_F_000 1744
_exptl_crystal_size_max 0.26
_exptl_crystal_size_mid 0.23
_exptl_crystal_size_min 0.21
_refine_diff_density_max 0.634
_refine_diff_density_min -0.232
_refine_diff_density_rms 0.050
_refine_ls_extinction_coef 0.0011(6)
_refine_ls_extinction_expression Fc^*^=kFc[1+0.001xFc^2^\l^3^/sin(2\q)]^-1/4^
_refine_ls_extinction_method SHELXL
_refine_ls_goodness_of_fit_ref 1.160
_refine_ls_hydrogen_treatment mixed
_refine_ls_matrix_type full
_refine_ls_number_parameters 289
_refine_ls_number_reflns 3499
_refine_ls_number_restraints 0
_refine_ls_restrained_S_all 1.160
_refine_ls_R_factor_all 0.1943
_refine_ls_R_factor_gt 0.0770
_refine_ls_shift/su_max 0.000
_refine_ls_shift/su_mean 0.000
_refine_ls_structure_factor_coef Fsqd
_refine_ls_weighting_details 'calc w=1/[\s^2^(Fo^2^)+(0.0618P)^2^+0.2249P] where P=(Fo^2^+2Fc^2^)/3'
_refine_ls_weighting_scheme calc
_refine_ls_wR_factor_gt 0.1877
_refine_ls_wR_factor_ref 0.2173
_reflns_number_gt 2221
_reflns_number_total 3499
_reflns_threshold_expression >2sigma(I)
_cod_data_source_file c0md00239a.txt
_cod_data_source_block 4omepg_acta
_cod_original_cell_volume 4089.0(15)
_cod_original_sg_symbol_Hall '-I 2/a'
_cod_original_sg_symbol_H-M 'I 2/a'
_cod_original_formula_sum 'C24 H21 N3 O4 '
_cod_database_code 7112725

loop_
_symmetry_equiv_pos_as_xyz
'x, y, z'
'-x+1/2, y, -z'
'x+1/2, y+1/2, z+1/2'
'-x+1, y+1/2, -z+1/2'
'-x, -y, -z'
'x-1/2, -y, z'
'-x+1/2, -y+1/2, -z+1/2'
'x, -y+1/2, z+1/2'

loop_
_atom_site_label
_atom_site_type_symbol
_atom_site_fract_x
_atom_site_fract_y
_atom_site_fract_z
_atom_site_U_iso_or_equiv
_atom_site_adp_type
_atom_site_occupancy
_atom_site_symmetry_multiplicity
_atom_site_calc_flag
_atom_site_refinement_flags
H2 H 0.010(3) 0.151(3) 0.0796(19) 0.050(10) Uiso 1 1 d .
H1 H -0.002(3) 0.512(4) 0.063(2) 0.050(10) Uiso 1 1 d .
O1 O 0.06185(15) 0.3632(2) 0.00584(11) 0.0536(7) Uani 1 1 d .
O2 O 0.26050(18) 0.0375(3) 0.15594(18) 0.0753(9) Uani 1 1 d .
C001 C 0.17903(17) 0.2595(2) 0.13147(13) 0.0351(7) Uani 1 1 d .
H001 H 0.1993 0.2191 0.1741 0.042 Uiso 1 1 calc R
N2 N 0.06187(17) 0.1531(2) 0.09922(15) 0.0468(7) Uani 1 1 d .
C002 C 0.22647(17) 0.3727(3) 0.13644(15) 0.0398(7) Uani 1 1 d .
C003 C 0.0132(2) 0.4625(4) 0.2565(2) 0.0597(10) Uani 1 1 d .
H003 H -0.0033 0.5086 0.2856 0.072 Uiso 1 1 calc R
C004 C 0.18393(18) 0.1707(3) 0.07875(15) 0.0407(7) Uani 1 1 d .
H004 H 0.1897 0.2145 0.0410 0.049 Uiso 1 1 calc R
O4 O 0.3477(2) 0.6906(3) 0.14068(18) 0.0802(9) Uani 1 1 d .
C005 C 0.10892(18) -0.0315(3) 0.05955(15) 0.0409(7) Uani 1 1 d .
N1 N 0.25391(17) 0.0928(3) 0.10624(17) 0.0570(9) Uani 1 1 d .
C006 C 0.10352(18) 0.1024(3) 0.05646(15) 0.0421(7) Uani 1 1 d .
H006 H 0.0749 0.1252 0.0109 0.051 Uiso 1 1 calc R
C007 C 0.2370(2) 0.4483(3) 0.18873(19) 0.0549(9) Uani 1 1 d .
H007 H 0.2172 0.4279 0.2224 0.066 Uiso 1 1 calc R
N3 N 0.02074(17) 0.4547(3) 0.08543(16) 0.0489(7) Uani 1 1 d .
C008 C 0.0768(2) 0.2857(3) 0.23524(18) 0.0509(8) Uani 1 1 d .
H008 H 0.1024 0.2139 0.2493 0.061 Uiso 1 1 calc R
C009 C 0.06451(17) 0.3260(3) 0.17190(16) 0.0414(7) Uani 1 1 d .
C010 C 0.02644(18) 0.4330(3) 0.15132(17) 0.0440(7) Uani 1 1 d .
C011 C 0.2613(3) 0.4059(4) 0.0900(2) 0.0718(12) Uani 1 1 d .
H011 H 0.2567 0.3549 0.0548 0.086 Uiso 1 1 calc R
C012 C 0.05632(18) 0.3674(3) 0.06152(16) 0.0417(7) Uani 1 1 d .
C013 C 0.08901(17) 0.2740(3) 0.11642(15) 0.0393(7) Uani 1 1 d .
C014 C 0.3080(2) 0.5868(3) 0.1429(2) 0.0576(9) Uani 1 1 d .
C015 C 0.0004(2) 0.5032(3) 0.1933(2) 0.0561(9) Uani 1 1 d .
H015 H -0.0249 0.5751 0.1794 0.067 Uiso 1 1 calc R
C016 C 0.1309(2) -0.0921(3) 0.01176(19) 0.0569(9) Uani 1 1 d .
H016 H 0.1403 -0.0499 -0.0223 0.068 Uiso 1 1 calc R
O3 O 0.3022(2) 0.0899(4) 0.0772(2) 0.1049(14) Uani 1 1 d .
C017 C 0.0933(3) -0.0974(3) 0.1083(2) 0.0588(10) Uani 1 1 d .
H017 H 0.0778 -0.0594 0.1407 0.071 Uiso 1 1 calc R
C018 C 0.2780(2) 0.5576(3) 0.1920(2) 0.0635(11) Uani 1 1 d .
H018 H 0.2843 0.6089 0.2274 0.076 Uiso 1 1 calc R
C019 C 0.0500(2) 0.3550(4) 0.27777(19) 0.0587(10) Uani 1 1 d .
H019 H 0.0568 0.3289 0.3204 0.070 Uiso 1 1 calc R
C020 C 0.1006(3) -0.2203(4) 0.1090(2) 0.0714(12) Uani 1 1 d .
H020 H 0.0894 -0.2641 0.1417 0.086 Uiso 1 1 calc R
C021 C 0.1239(2) -0.2774(3) 0.0623(2) 0.0665(11) Uani 1 1 d .
H021 H 0.1294 -0.3596 0.0636 0.080 Uiso 1 1 calc R
C022 C 0.1392(3) -0.2142(4) 0.0141(2) 0.0672(11) Uani 1 1 d .
H022 H 0.1553 -0.2531 -0.0177 0.081 Uiso 1 1 calc R
C023 C 0.3021(3) 0.5094(5) 0.0931(2) 0.0805(14) Uani 1 1 d .
H023 H 0.3256 0.5267 0.0612 0.097 Uiso 1 1 calc R
C024 C 0.3488(3) 0.7792(4) 0.1855(4) 0.0972(18) Uani 1 1 d .
H02A H 0.3783 0.8458 0.1779 0.117 Uiso 1 1 calc R
H02B H 0.3732 0.7499 0.2294 0.117 Uiso 1 1 calc R
H02C H 0.2958 0.8037 0.1803 0.117 Uiso 1 1 calc R

loop_
_atom_site_aniso_label
_atom_site_aniso_U_11
_atom_site_aniso_U_22
_atom_site_aniso_U_33
_atom_site_aniso_U_23
_atom_site_aniso_U_13
_atom_site_aniso_U_12
O1 0.0621(14) 0.0498(14) 0.0462(13) 0.0055(10) 0.0134(10) 0.0150(11)
O2 0.0676(17) 0.0541(17) 0.085(2) -0.0024(15) -0.0022(15) 0.0196(13)
C001 0.0413(15) 0.0294(15) 0.0348(14) 0.0026(11) 0.0124(11) 0.0015(11)
N2 0.0394(15) 0.0341(15) 0.0668(17) -0.0057(12) 0.0170(13) -0.0014(11)
C002 0.0396(15) 0.0313(16) 0.0449(16) 0.0025(12) 0.0084(12) 0.0004(12)
C003 0.061(2) 0.060(2) 0.069(2) -0.0183(18) 0.0355(18) -0.0123(18)
C004 0.0447(16) 0.0372(17) 0.0408(15) -0.0036(12) 0.0144(12) -0.0021(12)
O4 0.084(2) 0.0549(18) 0.101(2) -0.0028(16) 0.0292(17) -0.0193(15)
C005 0.0407(15) 0.0343(17) 0.0451(16) -0.0022(12) 0.0099(12) -0.0028(12)
N1 0.0447(16) 0.0584(19) 0.063(2) -0.0280(17) 0.0101(14) 0.0036(13)
C006 0.0437(17) 0.0381(17) 0.0404(16) -0.0019(12) 0.0076(12) -0.0011(13)
C007 0.0569(19) 0.049(2) 0.058(2) -0.0142(16) 0.0181(15) -0.0091(16)
N3 0.0526(16) 0.0384(16) 0.0543(16) 0.0049(13) 0.0150(13) 0.0115(13)
C008 0.0502(18) 0.0488(19) 0.059(2) 0.0027(15) 0.0246(15) -0.0055(15)
C009 0.0366(15) 0.0393(17) 0.0512(17) -0.0019(13) 0.0179(12) -0.0048(12)
C010 0.0396(15) 0.0348(17) 0.0588(19) -0.0023(13) 0.0176(13) -0.0015(12)
C011 0.098(3) 0.064(3) 0.064(2) -0.0107(19) 0.041(2) -0.031(2)
C012 0.0400(15) 0.0347(17) 0.0475(18) -0.0011(13) 0.0098(13) 0.0024(12)
C013 0.0414(16) 0.0323(16) 0.0447(16) -0.0011(12) 0.0143(12) -0.0019(12)
C014 0.054(2) 0.0388(19) 0.079(3) 0.0110(17) 0.0205(18) -0.0021(15)
C015 0.056(2) 0.0438(19) 0.075(2) -0.0105(17) 0.0301(17) -0.0002(15)
C016 0.070(2) 0.047(2) 0.060(2) -0.0108(16) 0.0303(18) -0.0139(16)
O3 0.0617(18) 0.156(4) 0.104(3) -0.054(3) 0.0364(18) 0.016(2)
C017 0.079(3) 0.044(2) 0.060(2) 0.0003(16) 0.0327(19) 0.0008(17)
C018 0.058(2) 0.052(2) 0.072(2) -0.0240(18) 0.0091(18) 0.0036(18)
C019 0.056(2) 0.071(3) 0.056(2) -0.0057(18) 0.0282(16) -0.0151(19)
C020 0.091(3) 0.046(2) 0.080(3) 0.013(2) 0.031(2) -0.007(2)
C021 0.061(2) 0.0361(19) 0.099(3) -0.0035(19) 0.021(2) -0.0010(17)
C022 0.072(2) 0.046(2) 0.093(3) -0.024(2) 0.039(2) -0.0063(18)
C023 0.106(4) 0.070(3) 0.077(3) -0.010(2) 0.044(3) -0.039(3)
C024 0.077(3) 0.052(3) 0.149(5) -0.016(3) 0.019(3) -0.010(2)

loop_
_atom_type_symbol
_atom_type_description
_atom_type_scat_dispersion_real
_atom_type_scat_dispersion_imag
_atom_type_scat_source
C C 0.0033 0.0016 'International Tables Vol C Tables 4.2.6.8 and 6.1.1.4'
H H 0.0000 0.0000 'International Tables Vol C Tables 4.2.6.8 and 6.1.1.4'
N N 0.0061 0.0033 'International Tables Vol C Tables 4.2.6.8 and 6.1.1.4'
O O 0.0106 0.0060 'International Tables Vol C Tables 4.2.6.8 and 6.1.1.4'

loop_
_geom_angle_atom_site_label_1
_geom_angle_atom_site_label_2
_geom_angle_atom_site_label_3
_geom_angle
C002 C001 C004 116.0(2)
C002 C001 C013 116.6(2)
C004 C001 C013 102.5(2)
C002 C001 H001 107.0
C004 C001 H001 107.0
C013 C001 H001 107.0
C013 N2 C006 109.1(2)
C013 N2 H2 111(2)
C006 N2 H2 111(2)
C007 C002 C011 116.4(3)
C007 C002 C001 120.5(3)
C011 C002 C001 123.2(3)
C015 C003 C019 121.8(3)
C015 C003 H003 119.1
C019 C003 H003 119.1
N1 C004 C001 109.4(2)
N1 C004 C006 113.9(3)
C001 C004 C006 106.4(2)
N1 C004 H004 109.0
C001 C004 H004 109.0
C006 C004 H004 109.0
C014 O4 C024 119.0(4)
C017 C005 C016 117.9(3)
C017 C005 C006 122.9(3)
C016 C005 C006 119.2(3)
O2 N1 O3 123.6(4)
O2 N1 C004 119.1(3)
O3 N1 C004 117.3(4)
N2 C006 C005 113.5(3)
N2 C006 C004 102.6(2)
C005 C006 C004 116.0(3)
N2 C006 H006 108.1
C005 C006 H006 108.1
C004 C006 H006 108.1
C002 C007 C018 120.8(4)
C002 C007 H007 119.6
C018 C007 H007 119.6
C012 N3 C010 111.2(3)
C012 N3 H1 123(3)
C010 N3 H1 125(3)
C009 C008 C019 118.6(3)
C009 C008 H008 120.7
C019 C008 H008 120.7
C008 C009 C010 120.4(3)
C008 C009 C013 130.7(3)
C010 C009 C013 108.9(3)
C009 C010 C015 121.5(3)
C009 C010 N3 110.0(3)
C015 C010 N3 128.5(3)
C023 C011 C002 123.5(4)
C023 C011 H011 118.3
C002 C011 H011 118.3
O1 C012 N3 126.0(3)
O1 C012 C013 125.7(3)
N3 C012 C013 108.3(3)
N2 C013 C009 113.9(3)
N2 C013 C001 101.3(2)
C009 C013 C001 114.9(2)
N2 C013 C012 115.5(3)
C009 C013 C012 101.6(2)
C001 C013 C012 110.2(2)
C023 C014 C018 120.1(4)
C023 C014 O4 115.5(4)
C018 C014 O4 124.4(4)
C003 C015 C010 117.7(3)
C003 C015 H015 121.2
C010 C015 H015 121.2
C022 C016 C005 120.9(4)
C022 C016 H016 119.5
C005 C016 H016 119.5
C005 C017 C020 120.1(4)
C005 C017 H017 120.0
C020 C017 H017 120.0
C014 C018 C007 119.5(4)
C014 C018 H018 120.2
C007 C018 H018 120.2
C003 C019 C008 120.0(3)
C003 C019 H019 120.0
C008 C019 H019 120.0
C021 C020 C017 120.8(4)
C021 C020 H020 119.6
C017 C020 H020 119.6
C022 C021 C020 119.7(4)
C022 C021 H021 120.1
C020 C021 H021 120.1
C021 C022 C016 120.4(4)
C021 C022 H022 119.8
C016 C022 H022 119.8
C014 C023 C011 119.6(4)
C014 C023 H023 120.2
C011 C023 H023 120.2
O4 C024 H02A 109.5
O4 C024 H02B 109.5
H02A C024 H02B 109.5
O4 C024 H02C 109.5
H02A C024 H02C 109.5
H02B C024 H02C 109.5

loop_
_geom_bond_atom_site_label_1
_geom_bond_atom_site_label_2
_geom_bond_distance
O1 C012 1.229(4)
O2 N1 1.207(5)
C001 C002 1.516(4)
C001 C004 1.532(4)
C001 C013 1.546(4)
C001 H001 0.9800
N2 C013 1.452(4)
N2 C006 1.469(4)
N2 H2 0.89(5)
C002 C007 1.371(5)
C002 C011 1.384(5)
C003 C015 1.376(6)
C003 C019 1.384(6)
C003 H003 0.9300
C004 N1 1.487(5)
C004 C006 1.565(4)
C004 H004 0.9800
O4 C014 1.376(5)
O4 C024 1.380(7)
C005 C017 1.381(5)
C005 C016 1.388(5)
C005 C006 1.511(5)
N1 O3 1.215(5)
C006 H006 0.9800
C007 C018 1.423(6)
C007 H007 0.9300
N3 C012 1.357(5)
N3 C010 1.404(5)
N3 H1 0.82(5)
C008 C009 1.380(5)
C008 C019 1.396(5)
C008 H008 0.9300
C009 C010 1.385(5)
C009 C013 1.510(4)
C010 C015 1.386(5)
C011 C023 1.366(6)
C011 H011 0.9300
C012 C013 1.547(4)
C014 C023 1.355(7)
C014 C018 1.367(6)
C015 H015 0.9300
C016 C022 1.382(6)
C016 H016 0.9300
C017 C020 1.390(6)
C017 H017 0.9300
C018 H018 0.9300
C019 H019 0.9300
C020 C021 1.362(7)
C020 H020 0.9300
C021 C022 1.353(7)
C021 H021 0.9300
C022 H022 0.9300
C023 H023 0.9300
C024 H02A 0.9600
C024 H02B 0.9600
C024 H02C 0.9600

loop_
_geom_torsion_atom_site_label_1
_geom_torsion_atom_site_label_2
_geom_torsion_atom_site_label_3
_geom_torsion_atom_site_label_4
_geom_torsion
C004 C001 C002 C007 -168.9(3)
C013 C001 C002 C007 70.3(4)
C004 C001 C002 C011 11.0(5)
C013 C001 C002 C011 -109.9(4)
C002 C001 C004 N1 86.0(3)
C013 C001 C004 N1 -145.8(3)
C002 C001 C004 C006 -150.5(2)
C013 C001 C004 C006 -22.3(3)
C001 C004 N1 O2 55.8(4)
C006 C004 N1 O2 -63.1(4)
C001 C004 N1 O3 -123.3(3)
C006 C004 N1 O3 117.8(4)
C013 N2 C006 C005 154.5(3)
C013 N2 C006 C004 28.6(3)
C017 C005 C006 N2 -14.3(5)
C016 C005 C006 N2 166.0(3)
C017 C005 C006 C004 104.2(4)
C016 C005 C006 C004 -75.5(4)
N1 C004 C006 N2 118.4(3)
C001 C004 C006 N2 -2.2(3)
N1 C004 C006 C005 -5.9(4)
C001 C004 C006 C005 -126.5(3)
C011 C002 C007 C018 3.4(5)
C001 C002 C007 C018 -176.7(3)
C019 C008 C009 C010 0.1(5)
C019 C008 C009 C013 177.4(3)
C008 C009 C010 C015 0.7(5)
C013 C009 C010 C015 -177.2(3)
C008 C009 C010 N3 -179.8(3)
C013 C009 C010 N3 2.3(3)
C012 N3 C010 C009 -2.1(4)
C012 N3 C010 C015 177.3(3)
C007 C002 C011 C023 -2.2(7)
C001 C002 C011 C023 177.9(4)
C010 N3 C012 O1 -178.8(3)
C010 N3 C012 C013 1.1(3)
C006 N2 C013 C009 -167.0(3)
C006 N2 C013 C001 -43.1(3)
C006 N2 C013 C012 76.0(3)
C008 C009 C013 N2 56.0(4)
C010 C009 C013 N2 -126.4(3)
C008 C009 C013 C001 -60.2(4)
C010 C009 C013 C001 117.4(3)
C008 C009 C013 C012 -179.1(3)
C010 C009 C013 C012 -1.6(3)
C002 C001 C013 N2 166.4(3)
C004 C001 C013 N2 38.7(3)
C002 C001 C013 C009 -70.3(3)
C004 C001 C013 C009 161.9(2)
C002 C001 C013 C012 43.7(3)
C004 C001 C013 C012 -84.1(3)
O1 C012 C013 N2 -56.0(4)
N3 C012 C013 N2 124.1(3)
O1 C012 C013 C009 -179.8(3)
N3 C012 C013 C009 0.3(3)
O1 C012 C013 C001 57.9(4)
N3 C012 C013 C001 -122.0(3)
C024 O4 C014 C023 173.0(5)
C024 O4 C014 C018 -9.1(6)
C019 C003 C015 C010 -0.7(5)
C009 C010 C015 C003 -0.3(5)
N3 C010 C015 C003 -179.7(3)
C017 C005 C016 C022 -1.9(6)
C006 C005 C016 C022 177.8(4)
C016 C005 C017 C020 0.7(6)
C006 C005 C017 C020 -178.9(4)
C023 C014 C018 C007 -3.2(6)
O4 C014 C018 C007 179.1(4)
C002 C007 C018 C014 -0.9(6)
C015 C003 C019 C008 1.4(5)
C009 C008 C019 C003 -1.1(5)
C005 C017 C020 C021 0.7(7)
C017 C020 C021 C022 -1.0(7)
C020 C021 C022 C016 -0.2(7)
C005 C016 C022 C021 1.7(7)
C018 C014 C023 C011 4.4(8)
O4 C014 C023 C011 -177.7(5)
C002 C011 C023 C014 -1.7(9)
